data_1100709
loop_
_publ_author_name
'Jay R. Stork'
'Daniel Rios'
'David Pham'
'Vincent Bicocca'
'Marilyn M. Olmstead'
'Alan L. Balch'

_publ_section_title
;

Metal-Metal Interactions in Platinum(II)/Gold(I) or

Platinum(II)/Silver(I) Salts Containing Planar Cations and Linear Anions

;
_journal_name_full 'Inorganic Chemistry'
_journal_page_first 3466
_journal_page_last 3472
_journal_paper_doi 10.1021/ic048333a
_journal_volume 44
_journal_year 2005
_chemical_formula_moiety 'C20 H16 N4 Pt, 2(C2 Au N2)'
_chemical_formula_sum 'C24 H16 Au2 N8 Pt'
_chemical_formula_weight 1005.47
_chemical_name_common '[Pt(bpy)~2~][Au(CN)~2~]~2~'
_chemical_name_systematic
; 

 ? 

;
_space_group_IT_number 2
_symmetry_cell_setting triclinic
_symmetry_space_group_name_Hall '-P 1'
_symmetry_space_group_name_H-M 'P -1'
_atom_sites_solution_hydrogens geom
_atom_sites_solution_primary direct
_atom_sites_solution_secondary difmap
_audit_creation_method SHELXL-97
_cell_angle_alpha 75.077(2)
_cell_angle_beta 77.247(5)
_cell_angle_gamma 79.743(6)
_cell_formula_units_Z 1
_cell_length_a 7.0515(13)
_cell_length_b 9.2481(14)
_cell_length_c 9.2728(18)
_cell_measurement_reflns_used 914
_cell_measurement_temperature 90(2)
_cell_measurement_theta_max 30.5
_cell_measurement_theta_min 2.87
_cell_volume 565.16(17)
_computing_cell_refinement SAINT
_computing_data_collection 'SMART 5.054 (Bruker, 2003)'
_computing_data_reduction 'SAINT 6.45A (Bruker, 2003)'
_computing_molecular_graphics 'SHELXTL 5.1 (Sheldrick, 1994)'
_computing_publication_material SHELXL97
_computing_structure_refinement 'SHELXL97 (Sheldrick, 1997)'
_computing_structure_solution 'SHELXS97 (Sheldrick, 1990)'
_diffrn_ambient_temperature 90(2)
_diffrn_detector_area_resol_mean 8.3
_diffrn_measured_fraction_theta_full 0.978
_diffrn_measured_fraction_theta_max 0.978
_diffrn_measurement_device_type 'Bruker SMART 1000'
_diffrn_measurement_method \w
_diffrn_radiation_monochromator graphite
_diffrn_radiation_source 'fine-focus sealed tube'
_diffrn_radiation_type MoK\a
_diffrn_radiation_wavelength 0.71073
_diffrn_reflns_av_R_equivalents 0.0373
_diffrn_reflns_av_sigmaI/netI 0.0255
_diffrn_reflns_limit_h_max 8
_diffrn_reflns_limit_h_min -8
_diffrn_reflns_limit_k_max 11
_diffrn_reflns_limit_k_min -10
_diffrn_reflns_limit_l_max 11
_diffrn_reflns_limit_l_min -11
_diffrn_reflns_number 8943
_diffrn_reflns_theta_full 25.33
_diffrn_reflns_theta_max 25.33
_diffrn_reflns_theta_min 2.31
_diffrn_standards_number 0
_exptl_absorpt_coefficient_mu 19.152
_exptl_absorpt_correction_T_max 0.72644
_exptl_absorpt_correction_T_min 0.04045
_exptl_absorpt_correction_type multi-scan
_exptl_absorpt_process_details 'TWINABS (Sheldrick, 2002)'
_exptl_crystal_colour yellow
_exptl_crystal_density_diffrn 2.954
_exptl_crystal_density_method 'not measured'
_exptl_crystal_description plate
_exptl_crystal_F_000 452
_exptl_crystal_size_max 0.22
_exptl_crystal_size_mid 0.17
_exptl_crystal_size_min 0.02
_refine_diff_density_max 2.713
_refine_diff_density_min -1.730
_refine_diff_density_rms 0.307
_refine_ls_extinction_method none
_refine_ls_goodness_of_fit_ref 1.047
_refine_ls_hydrogen_treatment constr
_refine_ls_matrix_type full
_refine_ls_number_parameters 151
_refine_ls_number_reflns 2401
_refine_ls_number_restraints 0
_refine_ls_restrained_S_all 1.047
_refine_ls_R_factor_all 0.0387
_refine_ls_R_factor_gt 0.0354
_refine_ls_shift/su_max 0.001
_refine_ls_shift/su_mean 0.000
_refine_ls_structure_factor_coef Fsqd
_refine_ls_weighting_details 'calc w=1/[\s^2^(Fo^2^)+(0.0720P)^2^] where P=(Fo^2^+2Fc^2^)/3'
_refine_ls_weighting_scheme calc
_refine_ls_wR_factor_gt 0.0903
_refine_ls_wR_factor_ref 0.0921
_reflns_number_gt 2225
_reflns_number_total 2401
_reflns_threshold_expression I>2\s(I)
_cod_data_source_file ic048333asi20041124_041657_3.cif
_cod_data_source_block jrs57-1
_cod_database_code 1100709

loop_
_symmetry_equiv_pos_as_xyz
'x, y, z'
'-x, -y, -z'

loop_
_atom_site_label
_atom_site_type_symbol
_atom_site_fract_x
_atom_site_fract_y
_atom_site_fract_z
_atom_site_U_iso_or_equiv
_atom_site_adp_type
_atom_site_occupancy
_atom_site_symmetry_multiplicity
_atom_site_calc_flag
_atom_site_refinement_flags
_atom_site_disorder_assembly
_atom_site_disorder_group
Pt1 Pt 0.5000 0.5000 0.5000 0.00839(15) Uani 1 2 d S . .
C1 C 0.7496(13) 0.2181(11) 0.4223(11) 0.014(2) Uani 1 1 d . . .
H1 H 0.7385 0.1767 0.5283 0.017 Uiso 1 1 calc R . .
C2 C 0.8418(14) 0.1273(12) 0.3226(11) 0.017(2) Uani 1 1 d . . .
H2 H 0.8949 0.0260 0.3597 0.020 Uiso 1 1 calc R . .
C3 C 0.8551(14) 0.1864(11) 0.1688(10) 0.014(2) Uani 1 1 d . . .
H3 H 0.9082 0.1245 0.0985 0.017 Uiso 1 1 calc R . .
C4 C 0.7897(14) 0.3383(12) 0.1185(11) 0.017(2) Uani 1 1 d . . .
H4 H 0.8043 0.3819 0.0126 0.021 Uiso 1 1 calc R . .
C5 C 0.7031(12) 0.4265(11) 0.2218(10) 0.0113(19) Uani 1 1 d . . .
C6 C 0.6577(14) 0.5892(11) 0.1849(11) 0.015(2) Uiso 1 1 d . . .
C7 C 0.6994(13) 0.6803(11) 0.0415(11) 0.014(2) Uani 1 1 d . . .
H7 H 0.7416 0.6366 -0.0442 0.017 Uiso 1 1 calc R . .
C8 C 0.6802(14) 0.8316(12) 0.0230(11) 0.016(2) Uani 1 1 d . . .
H8 H 0.7018 0.8946 -0.0763 0.020 Uiso 1 1 calc R . .
C9 C 0.6300(13) 0.8942(12) 0.1467(11) 0.015(2) Uani 1 1 d . . .
H9 H 0.6241 1.0000 0.1344 0.018 Uiso 1 1 calc R . .
C10 C 0.5880(13) 0.8024(11) 0.2893(11) 0.014(2) Uani 1 1 d . . .
H10 H 0.5528 0.8451 0.3759 0.017 Uiso 1 1 calc R . .
N1 N 0.6761(11) 0.3612(9) 0.3746(8) 0.0111(16) Uani 1 1 d . . .
N2 N 0.5964(10) 0.6533(9) 0.3068(8) 0.0101(16) Uiso 1 1 d . . .
Au1 Au 0.83233(5) 0.52210(4) 0.67213(4) 0.01418(15) Uani 1 1 d . . .
C11 C 0.7529(14) 0.7438(11) 0.6381(11) 0.014(2) Uani 1 1 d . . .
C12 C 0.8878(14) 0.2998(11) 0.7375(12) 0.015(2) Uani 1 1 d . . .
N3 N 0.6915(13) 0.8679(11) 0.6293(10) 0.024(2) Uani 1 1 d . . .
N4 N 0.9038(14) 0.1722(11) 0.7858(10) 0.026(2) Uani 1 1 d . . .

loop_
_atom_site_aniso_label
_atom_site_aniso_U_11
_atom_site_aniso_U_22
_atom_site_aniso_U_33
_atom_site_aniso_U_23
_atom_site_aniso_U_13
_atom_site_aniso_U_12
Pt1 0.0081(2) 0.0110(3) 0.0064(2) -0.0037(2) 0.00022(18) -0.0015(2)
C1 0.012(5) 0.013(5) 0.016(5) -0.002(4) 0.001(4) -0.005(4)
C2 0.016(5) 0.018(5) 0.021(5) -0.016(4) -0.005(4) 0.002(4)
C3 0.019(5) 0.012(5) 0.014(5) -0.010(4) 0.006(4) -0.008(4)
C4 0.014(5) 0.029(6) 0.014(5) -0.009(4) -0.003(4) -0.008(4)
C5 0.004(4) 0.012(5) 0.018(5) -0.002(4) -0.005(4) 0.000(4)
C7 0.010(5) 0.020(6) 0.012(5) -0.006(4) -0.001(4) 0.001(4)
C8 0.013(5) 0.016(5) 0.017(5) 0.002(4) -0.003(4) -0.001(4)
C9 0.009(5) 0.015(5) 0.020(5) -0.001(4) -0.003(4) -0.002(4)
C10 0.009(4) 0.015(5) 0.019(5) -0.005(4) 0.001(4) -0.007(4)
N1 0.008(4) 0.018(4) 0.010(4) -0.007(3) 0.003(3) -0.008(3)
Au1 0.0129(2) 0.0186(2) 0.0126(2) -0.00512(16) -0.00320(14) -0.00269(16)
C11 0.015(5) 0.014(6) 0.016(5) 0.000(4) -0.008(4) -0.006(4)
C12 0.011(5) 0.011(5) 0.028(5) -0.010(4) -0.008(4) 0.001(4)
N3 0.024(5) 0.029(6) 0.019(5) 0.001(4) -0.002(4) -0.012(4)
N4 0.027(5) 0.030(6) 0.019(5) -0.011(4) -0.002(4) 0.003(4)

loop_
_atom_type_symbol
_atom_type_description
_atom_type_scat_dispersion_real
_atom_type_scat_dispersion_imag
_atom_type_scat_source
C C 0.0033 0.0016 'International Tables Vol C Tables 4.2.6.8 and 6.1.1.4'
H H 0.0000 0.0000 'International Tables Vol C Tables 4.2.6.8 and 6.1.1.4'
N N 0.0061 0.0033 'International Tables Vol C Tables 4.2.6.8 and 6.1.1.4'
Pt Pt -1.7033 8.3905 'International Tables Vol C Tables 4.2.6.8 and 6.1.1.4'
Au Au -2.0133 8.8022 'International Tables Vol C Tables 4.2.6.8 and 6.1.1.4'

loop_
_geom_angle_atom_site_label_1
_geom_angle_atom_site_label_2
_geom_angle_atom_site_label_3
_geom_angle
_geom_angle_site_symmetry_1
_geom_angle_site_symmetry_3
_geom_angle_publ_flag
N1 Pt1 N1 180.000(1) 2_666 . ?
N1 Pt1 N2 79.3(3) 2_666 2_666 ?
N1 Pt1 N2 100.7(3) . 2_666 ?
N1 Pt1 N2 100.7(3) 2_666 . ?
N1 Pt1 N2 79.3(3) . . ?
N2 Pt1 N2 180.0(4) 2_666 . ?
N1 Pt1 Au1 86.0(2) 2_666 . ?
N1 Pt1 Au1 94.0(2) . . ?
N2 Pt1 Au1 85.1(2) 2_666 . ?
N2 Pt1 Au1 94.9(2) . . ?
N1 Pt1 Au1 94.0(2) 2_666 2_666 ?
N1 Pt1 Au1 86.0(2) . 2_666 ?
N2 Pt1 Au1 94.9(2) 2_666 2_666 ?
N2 Pt1 Au1 85.1(2) . 2_666 ?
Au1 Pt1 Au1 180.0 . 2_666 ?
N1 C1 C2 122.3(9) . . ?
N1 C1 H1 118.8 . . ?
C2 C1 H1 118.9 . . ?
C3 C2 C1 118.9(10) . . ?
C3 C2 H2 120.5 . . ?
C1 C2 H2 120.5 . . ?
C2 C3 C4 118.8(9) . . ?
C2 C3 H3 120.6 . . ?
C4 C3 H3 120.6 . . ?
C5 C4 C3 120.4(9) . . ?
C5 C4 H4 119.8 . . ?
C3 C4 H4 119.8 . . ?
N1 C5 C4 119.4(9) . . ?
N1 C5 C6 114.8(8) . . ?
C4 C5 C6 125.4(9) . . ?
N2 C6 C7 119.4(9) . . ?
N2 C6 C5 114.9(8) . . ?
C7 C6 C5 124.9(9) . . ?
C8 C7 C6 120.1(9) . . ?
C8 C7 H7 120.0 . . ?
C6 C7 H7 120.0 . . ?
C7 C8 C9 120.1(9) . . ?
C7 C8 H8 120.0 . . ?
C9 C8 H8 120.0 . . ?
C8 C9 C10 119.3(10) . . ?
C8 C9 H9 120.3 . . ?
C10 C9 H9 120.3 . . ?
N2 C10 C9 120.4(9) . . ?
N2 C10 H10 119.8 . . ?
C9 C10 H10 119.8 . . ?
C1 N1 C5 119.8(8) . . ?
C1 N1 Pt1 127.9(6) . . ?
C5 N1 Pt1 112.1(6) . . ?
C10 N2 C6 120.5(8) . . ?
C10 N2 Pt1 127.4(6) . . ?
C6 N2 Pt1 111.9(6) . . ?
C12 Au1 C11 171.3(4) . . ?
C12 Au1 Pt1 92.4(3) . . ?
C11 Au1 Pt1 89.1(3) . . ?
C12 Au1 Au1 85.2(3) . 2_766 ?
C11 Au1 Au1 103.5(3) . 2_766 ?
Pt1 Au1 Au1 85.599(19) . 2_766 ?
N3 C11 Au1 173.2(9) . . ?
N4 C12 Au1 173.4(9) . . ?

loop_
_geom_bond_atom_site_label_1
_geom_bond_atom_site_label_2
_geom_bond_distance
_geom_bond_site_symmetry_2
_geom_bond_publ_flag
Pt1 N1 2.026(7) 2_666 ?
Pt1 N1 2.026(7) . ?
Pt1 N2 2.044(7) 2_666 ?
Pt1 N2 2.044(8) . ?
Pt1 Au1 3.1735(6) . ?
Pt1 Au1 3.1735(6) 2_666 ?
C1 N1 1.331(12) . ?
C1 C2 1.387(13) . ?
C1 H1 0.9500 . ?
C2 C3 1.378(14) . ?
C2 H2 0.9500 . ?
C3 C4 1.389(14) . ?
C3 H3 0.9500 . ?
C4 C5 1.387(13) . ?
C4 H4 0.9500 . ?
C5 N1 1.374(11) . ?
C5 C6 1.448(14) . ?
C6 N2 1.362(12) . ?
C6 C7 1.379(13) . ?
C7 C8 1.350(14) . ?
C7 H7 0.9500 . ?
C8 C9 1.366(14) . ?
C8 H8 0.9500 . ?
C9 C10 1.377(13) . ?
C9 H9 0.9500 . ?
C10 N2 1.338(11) . ?
C10 H10 0.9500 . ?
Au1 C12 1.980(10) . ?
Au1 C11 1.988(10) . ?
Au1 Au1 3.5978(9) 2_766 ?
C11 N3 1.141(13) . ?
C12 N4 1.145(13) . ?

loop_
_geom_torsion_atom_site_label_1
_geom_torsion_atom_site_label_2
_geom_torsion_atom_site_label_3
_geom_torsion_atom_site_label_4
_geom_torsion
_geom_torsion_site_symmetry_1
_geom_torsion_site_symmetry_2
_geom_torsion_site_symmetry_3
_geom_torsion_site_symmetry_4
_geom_torsion_publ_flag
N1 C1 C2 C3 -1.1(14) . . . . ?
C1 C2 C3 C4 5.0(14) . . . . ?
C2 C3 C4 C5 -3.3(14) . . . . ?
C3 C4 C5 N1 -2.4(13) . . . . ?
C3 C4 C5 C6 169.7(9) . . . . ?
N1 C5 C6 N2 0.5(12) . . . . ?
C4 C5 C6 N2 -171.9(8) . . . . ?
N1 C5 C6 C7 170.4(9) . . . . ?
C4 C5 C6 C7 -2.0(16) . . . . ?
N2 C6 C7 C8 0.3(14) . . . . ?
C5 C6 C7 C8 -169.2(9) . . . . ?
C6 C7 C8 C9 3.6(14) . . . . ?
C7 C8 C9 C10 -3.8(14) . . . . ?
C8 C9 C10 N2 0.1(13) . . . . ?
C2 C1 N1 C5 -4.8(14) . . . . ?
C2 C1 N1 Pt1 169.2(7) . . . . ?
C4 C5 N1 C1 6.4(13) . . . . ?
C6 C5 N1 C1 -166.5(8) . . . . ?
C4 C5 N1 Pt1 -168.4(7) . . . . ?
C6 C5 N1 Pt1 18.7(10) . . . . ?
N1 Pt1 N1 C1 158(100) 2_666 . . . ?
N2 Pt1 N1 C1 -16.7(8) 2_666 . . . ?
N2 Pt1 N1 C1 163.3(8) . . . . ?
Au1 Pt1 N1 C1 69.0(8) . . . . ?
Au1 Pt1 N1 C1 -111.0(8) 2_666 . . . ?
N1 Pt1 N1 C5 -27(100) 2_666 . . . ?
N2 Pt1 N1 C5 157.6(6) 2_666 . . . ?
N2 Pt1 N1 C5 -22.4(6) . . . . ?
Au1 Pt1 N1 C5 -116.6(6) . . . . ?
Au1 Pt1 N1 C5 63.4(6) 2_666 . . . ?
C9 C10 N2 C6 3.9(13) . . . . ?
C9 C10 N2 Pt1 -169.5(7) . . . . ?
C7 C6 N2 C10 -4.1(13) . . . . ?
C5 C6 N2 C10 166.5(8) . . . . ?
C7 C6 N2 Pt1 170.3(7) . . . . ?
C5 C6 N2 Pt1 -19.2(10) . . . . ?
N1 Pt1 N2 C10 16.5(8) 2_666 . . . ?
N1 Pt1 N2 C10 -163.5(8) . . . . ?
N2 Pt1 N2 C10 152(100) 2_666 . . . ?
Au1 Pt1 N2 C10 -70.3(7) . . . . ?
Au1 Pt1 N2 C10 109.7(7) 2_666 . . . ?
N1 Pt1 N2 C6 -157.4(6) 2_666 . . . ?
N1 Pt1 N2 C6 22.6(6) . . . . ?
N2 Pt1 N2 C6 -21(100) 2_666 . . . ?
Au1 Pt1 N2 C6 115.8(6) . . . . ?
Au1 Pt1 N2 C6 -64.2(6) 2_666 . . . ?
N1 Pt1 Au1 C12 126.3(4) 2_666 . . . ?
N1 Pt1 Au1 C12 -53.7(4) . . . . ?
N2 Pt1 Au1 C12 46.7(4) 2_666 . . . ?
N2 Pt1 Au1 C12 -133.3(4) . . . . ?
Au1 Pt1 Au1 C12 143(100) 2_666 . . . ?
N1 Pt1 Au1 C11 -45.1(4) 2_666 . . . ?
N1 Pt1 Au1 C11 134.9(4) . . . . ?
N2 Pt1 Au1 C11 -124.7(4) 2_666 . . . ?
N2 Pt1 Au1 C11 55.3(4) . . . . ?
Au1 Pt1 Au1 C11 -29(100) 2_666 . . . ?
N1 Pt1 Au1 Au1 -148.8(2) 2_666 . . 2_766 ?
N1 Pt1 Au1 Au1 31.2(2) . . . 2_766 ?
N2 Pt1 Au1 Au1 131.6(2) 2_666 . . 2_766 ?
N2 Pt1 Au1 Au1 -48.4(2) . . . 2_766 ?
Au1 Pt1 Au1 Au1 -132(100) 2_666 . . 2_766 ?
C12 Au1 C11 N3 -26(9) . . . . ?
Pt1 Au1 C11 N3 74(7) . . . . ?
Au1 Au1 C11 N3 159(7) 2_766 . . . ?
C11 Au1 C12 N4 22(9) . . . . ?
Pt1 Au1 C12 N4 -78(8) . . . . ?
Au1 Au1 C12 N4 -163(8) 2_766 . . . ?
